data_7100843
loop_
_publ_author_name
'Tadashi Mizutani'
'Ho-Chol Chang'
'Hirotaka Furukawa'
'Shoji Horii'
'Susumu Kitagawa'
'Shigeyuki Masaoka'
'K. Wada'
'Takae Yamauchi'

_publ_section_title
;
A Facile and Versatile Preparation of Bilindiones and
Biladienones from Tetraarylporphyrins
;
_journal_name_full 'Chemical Communications'
_journal_paper_doi 10.1039/b414299c
_journal_year 2005
_chemical_formula_moiety 'C37 H26 N4 O2 '
_chemical_formula_sum 'C37 H26 N4 O2'
_chemical_formula_weight 558.64
_space_group_IT_number 14
_symmetry_cell_setting monoclinic
_symmetry_space_group_name_Hall '-P 2ybc'
_symmetry_space_group_name_H-M 'P 1 21/c 1'
_cell_angle_alpha 90
_cell_angle_beta 100.031(4)
_cell_angle_gamma 90
_cell_formula_units_Z 4
_cell_length_a 5.905(1)
_cell_length_b 22.765(4)
_cell_length_c 21.913(4)
_cell_measurement_temperature 243.2
_cell_volume 2900(1)
_exptl_crystal_density_diffrn 1.279
_cod_original_sg_symbol_H-M 'P 21/c'
_cod_original_formula_sum 'C37 H26 N4 O2 '
_cod_database_code 7100843

loop_
_symmetry_equiv_pos_as_xyz
x,y,z
-x,1/2+y,1/2-z
-x,-y,-z
x,1/2-y,1/2+z

loop_
_atom_site_label
_atom_site_type_symbol
_atom_site_fract_x
_atom_site_fract_y
_atom_site_fract_z
_atom_site_U_iso_or_equiv
_atom_site_adp_type
_atom_site_occupancy
_atom_site_calc_flag
_atom_site_refinement_flags
_atom_site_disorder_assembly
_atom_site_disorder_group
O(1) O 0.6155(4) 0.0012(1) 0.1741(1) 0.0581(8) Uani 1.00 d . . .
O(2) O 1.1753(4) 0.1238(1) 0.1427(1) 0.0515(7) Uani 1.00 d . . .
N(1) N 0.5753(4) 0.0796(1) 0.1063(1) 0.0417(8) Uani 1.00 d . . .
N(2) N 0.4895(4) 0.2053(1) 0.1045(1) 0.0363(7) Uani 1.00 d . . .
N(3) N 0.5805(4) 0.2024(1) 0.2296(1) 0.0401(7) Uani 1.00 d . . .
N(4) N 0.9495(4) 0.1388(1) 0.2165(1) 0.0413(8) Uani 1.00 d . . .
C(1) C 0.6650(6) 0.0264(2) 0.1288(2) 0.048(1) Uani 1.00 d . . .
C(2) C 0.8241(6) 0.0085(2) 0.0876(2) 0.057(1) Uani 1.00 d . . .
C(3) C 0.8193(6) 0.0489(2) 0.0433(2) 0.051(1) Uani 1.00 d . . .
C(4) C 0.6639(5) 0.0960(1) 0.0536(1) 0.0406(9) Uani 1.00 d . . .
C(5) C 0.6284(5) 0.1478(1) 0.0224(1) 0.0384(9) Uani 1.00 d . . .
C(6) C 0.5200(5) 0.1985(1) 0.0443(1) 0.0353(8) Uani 1.00 d . . .
C(7) C 0.4282(5) 0.2488(1) 0.0127(1) 0.0432(9) Uani 1.00 d . . .
C(8) C 0.3345(5) 0.2840(1) 0.0537(2) 0.0436(9) Uani 1.00 d . . .
C(9) C 0.3745(5) 0.2562(1) 0.1117(1) 0.0366(8) Uani 1.00 d . . .
C(10) C 0.3204(5) 0.2730(1) 0.1705(1) 0.0370(9) Uani 1.00 d . . .
C(11) C 0.4075(5) 0.2442(1) 0.2250(1) 0.0396(9) Uani 1.00 d . . .
C(12) C 0.3238(6) 0.2467(2) 0.2831(2) 0.050(1) Uani 1.00 d . . .
C(13) C 0.4380(6) 0.2055(2) 0.3205(2) 0.052(1) Uani 1.00 d . . .
C(14) C 0.6014(5) 0.1791(1) 0.2865(1) 0.0414(9) Uani 1.00 d . . .
C(15) C 0.7652(5) 0.1328(1) 0.3074(1) 0.0400(9) Uani 1.00 d . . .
C(16) C 0.9241(5) 0.1149(1) 0.2731(1) 0.0405(9) Uani 1.00 d . . .
C(17) C 1.0994(5) 0.0702(1) 0.2862(2) 0.0470(10) Uani 1.00 d . . .
C(18) C 1.2143(5) 0.0668(2) 0.2387(2) 0.049(1) Uani 1.00 d . . .
C(19) C 1.1206(5) 0.1112(1) 0.1929(2) 0.0429(10) Uani 1.00 d . . .
C(20) C 0.7092(5) 0.1534(1) -0.0385(1) 0.0403(9) Uani 1.00 d . . .
C(21) C 0.6313(6) 0.1145(2) -0.0857(2) 0.049(1) Uani 1.00 d . . .
C(22) C 0.7085(6) 0.1177(2) -0.1419(2) 0.056(1) Uani 1.00 d . . .
C(23) C 0.8599(7) 0.1603(2) -0.1511(2) 0.068(1) Uani 1.00 d . . .
C(24) C 0.9357(8) 0.2000(2) -0.1048(2) 0.084(2) Uani 1.00 d . . .
C(25) C 0.8627(6) 0.1964(2) -0.0487(2) 0.063(1) Uani 1.00 d . . .
C(26) C 0.1589(5) 0.3227(1) 0.1730(1) 0.0366(9) Uani 1.00 d . . .
C(27) C -0.0602(5) 0.3226(1) 0.1377(2) 0.0452(10) Uani 1.00 d . . .
C(28) C -0.2110(5) 0.3683(2) 0.1435(2) 0.050(1) Uani 1.00 d . . .
C(29) C -0.1457(6) 0.4135(1) 0.1843(2) 0.048(1) Uani 1.00 d . . .
C(30) C 0.0721(6) 0.4148(1) 0.2187(2) 0.048(1) Uani 1.00 d . . .
C(31) C 0.2237(5) 0.3692(1) 0.2133(2) 0.0443(10) Uani 1.00 d . . .
C(32) C 0.7568(6) 0.1026(2) 0.3671(2) 0.048(1) Uani 1.00 d . . .
C(33) C 0.7926(8) 0.1320(2) 0.4221(2) 0.074(1) Uani 1.00 d . . .
C(34) C 0.7867(10) 0.1028(3) 0.4777(2) 0.098(2) Uani 1.00 d . . .
C(35) C 0.7440(9) 0.0457(3) 0.4783(2) 0.099(2) Uani 1.00 d . . .
C(36) C 0.7039(8) 0.0139(2) 0.4233(3) 0.089(2) Uani 1.00 d . . .
C(37) C 0.7099(7) 0.0427(2) 0.3677(2) 0.064(1) Uani 1.00 d . . .
H(1) H 0.4338 0.0975 0.1229 0.0652 Uiso 1.00 d . . .
H(2) H 0.5449 0.1776 0.1402 0.0652 Uiso 1.00 d . . .
H(3) H 0.8487 0.1709 0.1964 0.0652 Uiso 1.00 d . . .
H(4) H 0.9334 -0.0284 0.0974 0.0652 Uiso 1.00 calc . . .
H(5) H 0.9428 0.0521 0.0118 0.0652 Uiso 1.00 calc . . .
H(6) H 0.4074 0.2614 -0.0378 0.0652 Uiso 1.00 calc . . .
H(7) H 0.2399 0.3207 0.0425 0.0652 Uiso 1.00 calc . . .
H(8) H 0.2077 0.2725 0.2931 0.0591 Uiso 1.00 calc . . .
H(9) H 0.4169 0.1959 0.3614 0.0617 Uiso 1.00 calc . . .
H(10) H 1.1255 0.0402 0.3222 0.0652 Uiso 1.00 calc . . .
H(11) H 1.3229 0.0358 0.2261 0.0652 Uiso 1.00 calc . . .
H(12) H 0.5225 0.0852 -0.0792 0.0584 Uiso 1.00 calc . . .
H(13) H 0.6546 0.0893 -0.1742 0.0673 Uiso 1.00 calc . . .
H(14) H 0.9128 0.1634 -0.1897 0.0835 Uiso 1.00 calc . . .
H(15) H 1.0433 0.2294 -0.1113 0.1006 Uiso 1.00 calc . . .
H(16) H 0.9138 0.2251 -0.0174 0.0755 Uiso 1.00 calc . . .
H(17) H -0.1061 0.2919 0.1081 0.0542 Uiso 1.00 calc . . .
H(18) H -0.3623 0.3679 0.1192 0.0597 Uiso 1.00 calc . . .
H(19) H -0.2525 0.4440 0.1887 0.0591 Uiso 1.00 calc . . .
H(20) H 0.1177 0.4464 0.2467 0.0575 Uiso 1.00 calc . . .
H(21) H 0.3748 0.3701 0.2370 0.0533 Uiso 1.00 calc . . .
H(22) H 0.8191 0.1731 0.4226 0.0898 Uiso 1.00 calc . . .
H(23) H 0.8166 0.1254 0.5168 0.1167 Uiso 1.00 calc . . .
H(24) H 0.7449 0.0260 0.5175 0.1159 Uiso 1.00 calc . . .
H(25) H 0.6692 -0.0265 0.4246 0.1059 Uiso 1.00 calc . . .
H(26) H 0.6831 0.0205 0.3295 0.0748 Uiso 1.00 calc . . .

loop_
_atom_site_aniso_label
_atom_site_aniso_U_11
_atom_site_aniso_U_22
_atom_site_aniso_U_33
_atom_site_aniso_U_12
_atom_site_aniso_U_13
_atom_site_aniso_U_23
O(1) 0.068(2) 0.048(2) 0.062(2) 0.003(1) 0.021(1) 0.012(1)
O(2) 0.046(1) 0.059(2) 0.053(2) 0.000(1) 0.019(1) 0.004(1)
N(1) 0.049(2) 0.037(2) 0.042(2) 0.005(1) 0.016(1) -0.001(1)
N(2) 0.046(1) 0.033(1) 0.031(1) 0.006(1) 0.012(1) 0.000(1)
N(3) 0.049(2) 0.040(2) 0.034(1) 0.008(1) 0.013(1) 0.001(1)
N(4) 0.042(1) 0.045(2) 0.039(1) 0.005(1) 0.012(1) 0.003(1)
C(1) 0.052(2) 0.040(2) 0.055(2) -0.002(2) 0.015(2) 0.000(2)
C(2) 0.066(2) 0.041(2) 0.068(3) 0.010(2) 0.022(2) 0.001(2)
C(3) 0.056(2) 0.044(2) 0.060(2) 0.006(2) 0.023(2) -0.009(2)
C(4) 0.042(2) 0.042(2) 0.040(2) 0.000(1) 0.015(1) -0.007(2)
C(5) 0.038(2) 0.042(2) 0.037(2) -0.001(1) 0.010(1) -0.006(1)
C(6) 0.037(2) 0.038(2) 0.032(2) -0.003(1) 0.011(1) -0.003(1)
C(7) 0.047(2) 0.046(2) 0.038(2) 0.003(2) 0.013(1) 0.003(2)
C(8) 0.046(2) 0.038(2) 0.047(2) 0.004(1) 0.010(2) 0.004(2)
C(9) 0.040(2) 0.034(2) 0.038(2) 0.002(1) 0.011(1) -0.001(1)
C(10) 0.040(2) 0.033(2) 0.039(2) 0.000(1) 0.011(1) 0.000(1)
C(11) 0.048(2) 0.035(2) 0.038(2) 0.005(1) 0.015(1) -0.002(1)
C(12) 0.066(2) 0.048(2) 0.042(2) 0.015(2) 0.022(2) -0.002(2)
C(13) 0.065(2) 0.055(2) 0.039(2) 0.010(2) 0.023(2) 0.000(2)
C(14) 0.051(2) 0.039(2) 0.035(2) 0.002(1) 0.011(2) -0.002(1)
C(15) 0.049(2) 0.035(2) 0.036(2) -0.003(1) 0.009(1) -0.004(1)
C(16) 0.045(2) 0.039(2) 0.038(2) -0.001(1) 0.008(1) 0.000(1)
C(17) 0.047(2) 0.042(2) 0.052(2) 0.001(2) 0.010(2) 0.006(2)
C(18) 0.046(2) 0.042(2) 0.060(2) 0.005(2) 0.015(2) 0.003(2)
C(19) 0.038(2) 0.045(2) 0.048(2) -0.006(1) 0.015(2) -0.001(2)
C(20) 0.045(2) 0.046(2) 0.033(2) 0.001(2) 0.016(1) -0.007(2)
C(21) 0.055(2) 0.051(2) 0.044(2) -0.010(2) 0.015(2) -0.005(2)
C(22) 0.069(2) 0.060(2) 0.041(2) -0.007(2) 0.015(2) -0.010(2)
C(23) 0.084(3) 0.080(3) 0.051(2) -0.020(2) 0.041(2) -0.015(2)
C(24) 0.097(3) 0.101(4) 0.066(3) -0.051(3) 0.051(3) -0.032(3)
C(25) 0.070(2) 0.075(3) 0.052(2) -0.034(2) 0.031(2) -0.027(2)
C(26) 0.041(2) 0.034(2) 0.036(2) 0.002(1) 0.011(1) 0.001(1)
C(27) 0.049(2) 0.039(2) 0.048(2) 0.000(2) 0.009(2) -0.008(2)
C(28) 0.044(2) 0.047(2) 0.056(2) 0.002(2) 0.005(2) -0.005(2)
C(29) 0.051(2) 0.035(2) 0.062(2) 0.008(2) 0.017(2) -0.002(2)
C(30) 0.060(2) 0.035(2) 0.049(2) 0.000(2) 0.013(2) -0.008(2)
C(31) 0.047(2) 0.043(2) 0.043(2) -0.003(2) 0.008(2) -0.004(2)
C(32) 0.055(2) 0.055(2) 0.035(2) 0.010(2) 0.011(2) 0.005(2)
C(33) 0.103(3) 0.080(3) 0.040(2) 0.005(3) 0.013(2) 0.003(2)
C(34) 0.122(4) 0.130(5) 0.045(3) 0.005(4) 0.020(3) 0.009(3)
C(35) 0.103(4) 0.143(6) 0.056(3) 0.017(4) 0.026(3) 0.047(4)
C(36) 0.087(3) 0.088(4) 0.095(4) 0.002(3) 0.024(3) 0.047(3)
C(37) 0.068(2) 0.063(3) 0.063(3) 0.004(2) 0.015(2) 0.013(2)

loop_
_geom_bond_atom_site_label_1
_geom_bond_atom_site_label_2
_geom_bond_distance
_geom_bond_site_symmetry_1
_geom_bond_site_symmetry_2
_geom_bond_publ_flag
O(1) C(1) 1.226(4) . . yes
O(2) C(19) 1.233(4) . . yes
N(1) C(1) 1.378(4) . . yes
N(1) C(4) 1.399(4) . . yes
N(2) C(6) 1.370(3) . . yes
N(2) C(9) 1.367(4) . . yes
N(3) C(11) 1.387(4) . . yes
N(3) C(14) 1.340(4) . . yes
N(4) C(16) 1.385(4) . . yes
N(4) C(19) 1.366(4) . . yes
C(1) C(2) 1.469(4) . . yes
C(2) C(3) 1.334(5) . . yes
C(3) C(4) 1.453(4) . . yes
C(4) C(5) 1.361(4) . . yes
C(5) C(6) 1.444(4) . . yes
C(5) C(20) 1.497(4) . . yes
C(6) C(7) 1.399(4) . . yes
C(7) C(8) 1.388(4) . . yes
C(8) C(9) 1.402(4) . . yes
C(9) C(10) 1.432(4) . . yes
C(10) C(11) 1.382(4) . . yes
C(10) C(26) 1.487(4) . . yes
C(11) C(12) 1.445(4) . . yes
C(12) C(13) 1.345(5) . . yes
C(13) C(14) 1.448(4) . . yes
C(14) C(15) 1.449(4) . . yes
C(15) C(16) 1.362(4) . . yes
C(15) C(32) 1.488(4) . . yes
C(16) C(17) 1.445(4) . . yes
C(17) C(18) 1.338(4) . . yes
C(18) C(19) 1.465(5) . . yes
C(20) C(21) 1.379(4) . . yes
C(20) C(25) 1.380(4) . . yes
C(21) C(22) 1.387(4) . . yes
C(22) C(23) 1.357(5) . . yes
C(23) C(24) 1.374(5) . . yes
C(24) C(25) 1.375(5) . . yes
C(26) C(27) 1.388(4) . . yes
C(26) C(31) 1.388(4) . . yes
C(27) C(28) 1.390(4) . . yes
C(28) C(29) 1.374(5) . . yes
C(29) C(30) 1.373(5) . . yes
C(30) C(31) 1.389(4) . . yes
C(32) C(33) 1.361(5) . . yes
C(32) C(37) 1.393(5) . . yes
C(33) C(34) 1.392(6) . . yes
C(34) C(35) 1.324(8) . . yes
C(35) C(36) 1.391(8) . . yes
C(36) C(37) 1.390(6) . . yes

loop_
_cod_related_entry_id
_cod_related_entry_database
_cod_related_entry_code
1 ChemSpider 30652965
